data_7008164
loop_
_publ_author_name
'Bakardjiev, Mario'
'Holub, Josef'
'Carr, Michael J.'
'Kennedy, John D.'
'Stibr, Bohumil'

_publ_section_title
;
 Diphosphacarborane analogues of ferrocene: the synthesis of two
 isomeric twelve-vertex closo-[(eta5-C5H5)FeP2CB8H9] complexes.
;
_journal_issue 5
_journal_name_full 'Dalton transactions (Cambridge, England : 2003)'
_journal_page_first 909
_journal_page_last 913
_journal_paper_doi 10.1039/b418370c
_journal_year 2005
_chemical_formula_moiety 'C6 H14 B8 Fe P2'
_chemical_formula_sum 'C6 H14 B8 Fe P2'
_chemical_formula_weight 290.44
_chemical_name_systematic
;
?
;
_space_group_IT_number 11
_symmetry_cell_setting monoclinic
_symmetry_space_group_name_Hall '-P 2yb'
_symmetry_space_group_name_H-M 'P 1 21/m 1'
_atom_sites_solution_hydrogens geom
_atom_sites_solution_primary direct
_atom_sites_solution_secondary difmap
_audit_creation_method SHELXL-97
_cell_angle_alpha 90.00
_cell_angle_beta 113.950(3)
_cell_angle_gamma 90.00
_cell_formula_units_Z 2
_cell_length_a 7.4441(3)
_cell_length_b 10.3911(6)
_cell_length_c 8.8386(4)
_cell_measurement_temperature 120(2)
_cell_volume 624.82(5)
_computing_cell_refinement
;
DENZO (Otwinowski & Minor, 1997) & COLLECT (Hooft, 1999)
HKL package during data reduction
;
_computing_data_collection
;
COLLECT (Hooft, 1999)
;
_computing_data_reduction
;
DENZO (Otwinowski & Minor, 1997) & COLLECT (Hooft, 1999)
;
_computing_molecular_graphics
;
ORTEP3 for Windows (Farrugia, 1997)
XSeed (Barbour, 2001)
;
_computing_publication_material
;
enCIFer (CCDC, 2002)
;
_computing_structure_refinement
;
SHELXS-97 (Sheldrick, 1986)
;
_computing_structure_solution
;
SHELXS-97 (Sheldrick, 1986)
;
_diffrn_ambient_temperature 120(2)
_diffrn_detector_area_resol_mean 9.091
_diffrn_measured_fraction_theta_full 0.988
_diffrn_measured_fraction_theta_max 0.988
_diffrn_measurement_device_type
;
Bruker-Nonius 95mm CCD camera on \k-goniostat
;
_diffrn_measurement_method '\p & \w scans'
_diffrn_radiation_monochromator '10cm confocal mirrors'
_diffrn_radiation_source
;
Bruker-Nonius FR591 rotating-anode
;
_diffrn_radiation_type MoK\a
_diffrn_radiation_wavelength 0.71073
_diffrn_reflns_av_R_equivalents 0.0598
_diffrn_reflns_av_sigmaI/netI 0.0481
_diffrn_reflns_limit_h_max 9
_diffrn_reflns_limit_h_min -8
_diffrn_reflns_limit_k_max 13
_diffrn_reflns_limit_k_min -13
_diffrn_reflns_limit_l_max 10
_diffrn_reflns_limit_l_min -11
_diffrn_reflns_number 7825
_diffrn_reflns_theta_full 27.60
_diffrn_reflns_theta_max 27.60
_diffrn_reflns_theta_min 4.63
_exptl_absorpt_coefficient_mu 1.421
_exptl_absorpt_correction_T_max 0.9721
_exptl_absorpt_correction_T_min 0.8479
_exptl_absorpt_correction_type multi-scan
_exptl_absorpt_process_details
;
Using multiple and symmetry-related data measurements via the program SORTAV
See R.H. Blessing, Acta Cryst (1995), A51, 33-38
;
_exptl_crystal_colour Red
_exptl_crystal_density_diffrn 1.544
_exptl_crystal_density_method 'not measured'
_exptl_crystal_description block
_exptl_crystal_F_000 292
_exptl_crystal_size_max 0.12
_exptl_crystal_size_mid 0.03
_exptl_crystal_size_min 0.02
_refine_diff_density_max 0.761
_refine_diff_density_min -0.882
_refine_diff_density_rms 0.109
_refine_ls_extinction_method none
_refine_ls_goodness_of_fit_ref 1.069
_refine_ls_hydrogen_treatment mixed
_refine_ls_matrix_type full
_refine_ls_number_parameters 85
_refine_ls_number_reflns 1514
_refine_ls_number_restraints 0
_refine_ls_restrained_S_all 1.069
_refine_ls_R_factor_all 0.0653
_refine_ls_R_factor_gt 0.0534
_refine_ls_shift/su_max 0.000
_refine_ls_shift/su_mean 0.000
_refine_ls_structure_factor_coef Fsqd
_refine_ls_weighting_details 'w=1/[\s^2^(Fo^2^)+(0.0717P)^2^+1.4767P] where P=(Fo^2^+2Fc^2^)/3'
_refine_ls_weighting_scheme calc
_refine_ls_wR_factor_gt 0.1439
_refine_ls_wR_factor_ref 0.1516
_reflns_number_gt 1272
_reflns_number_total 1514
_reflns_threshold_expression >2sigma(I)
_cod_data_source_file b418370c.txt
_cod_data_source_block mgsl2942s
_cod_depositor_comments
;
The following automatic conversions were performed:
'_symmetry_cell_setting' value 'Monoclinic' changed to 'monoclinic'
according to '/home/saulius/struct/CIF-dictionaries/cif_core.dic'
dictionary named 'cif_core.dic' version 2.4.1 from 2010-06-29.

Automatic conversion script
Id: cif_fix_enum 1527 2010-12-29 10:47:43Z saulius 
;
_cod_original_sg_symbol_H-M P21/m
_cod_database_code 7008164

loop_
_symmetry_equiv_pos_as_xyz
'x, y, z'
'-x, y+1/2, -z'
'-x, -y, -z'
'x, -y-1/2, z'

loop_
_atom_site_label
_atom_site_type_symbol
_atom_site_fract_x
_atom_site_fract_y
_atom_site_fract_z
_atom_site_U_iso_or_equiv
_atom_site_adp_type
_atom_site_occupancy
_atom_site_symmetry_multiplicity
_atom_site_calc_flag
_atom_site_refinement_flags
_atom_site_disorder_assembly
_atom_site_disorder_group
Fe1 Fe 0.77934(9) 0.7500 0.07416(8) 0.0239(3) Uani 1 2 d S . .
P2 P 0.4535(2) 0.7500 -0.08641(18) 0.0351(4) Uani 1 2 d S . .
P3 P 0.6425(2) 0.91926(18) -0.0908(2) 0.0337(4) Uani 0.50 1 d P . .
C13 C 0.7586(6) 0.8182(4) 0.2871(4) 0.0308(8) Uani 1 1 d . . .
H13 H 0.6570 0.8718 0.2906 0.037 Uiso 1 1 calc R . .
B5 B 0.4418(6) 0.8366(4) -0.2982(5) 0.0259(8) Uani 1 1 d . . .
H5 H 0.3029 0.8917 -0.3666 0.031 Uiso 1 1 calc R . .
B12 B 0.5557(8) 0.7500 -0.4059(7) 0.0298(13) Uani 1 2 d S . .
H12 H 0.4898 0.7500 -0.5446 0.036 Uiso 1 2 calc SR . .
B6 B 0.6744(6) 0.8877(5) -0.2928(5) 0.0357(10) Uani 1 1 d . . .
H6 H 0.6859 0.9775 -0.3585 0.043 Uiso 1 1 calc R . .
C14 C 0.9339(7) 0.8605(5) 0.2810(5) 0.0486(12) Uani 1 1 d . . .
H14 H 0.9724 0.9475 0.2795 0.058 Uiso 1 1 calc R . .
B7 B 0.8137(9) 0.7500 -0.2888(7) 0.0385(16) Uani 1 2 d S . .
H7 H 0.9168 0.7500 -0.3523 0.046 Uiso 1 2 calc SR . .
C15 C 1.0435(9) 0.7500 0.2775(7) 0.065(3) Uani 1 2 d S . .
H15 H 1.1691 0.7500 0.2734 0.078 Uiso 1 2 calc SR . .
B3 B 0.6425(2) 0.91926(18) -0.0908(2) 0.0337(4) Uani 0.50 1 d P . .
H3 H 0.5986 0.9993 -0.0279 0.040 Uiso 0.50 1 calc PR . .
C4 C 0.8767(7) 0.8334(4) -0.0987(4) 0.0343(10) Uani 0.50 1 d P . .
B4 B 0.8767(7) 0.8334(4) -0.0987(4) 0.0343(10) Uani 0.50 1 d P . .
H4 H 0.9857 0.9026 -0.0124 0.041 Uiso 1 1 calc R . .

loop_
_atom_site_aniso_label
_atom_site_aniso_U_11
_atom_site_aniso_U_22
_atom_site_aniso_U_33
_atom_site_aniso_U_23
_atom_site_aniso_U_13
_atom_site_aniso_U_12
Fe1 0.0198(4) 0.0328(4) 0.0175(4) 0.000 0.0059(3) 0.000
P2 0.0286(7) 0.0428(9) 0.0321(7) 0.000 0.0104(6) 0.000
P3 0.0251(8) 0.0421(10) 0.0288(8) 0.0006(7) 0.0056(6) 0.0008(7)
C13 0.041(2) 0.0306(19) 0.0219(16) -0.0018(15) 0.0143(15) -0.0024(16)
B5 0.0210(18) 0.0282(19) 0.0245(18) 0.0026(15) 0.0052(15) -0.0002(15)
B12 0.022(3) 0.044(4) 0.021(3) 0.000 0.007(2) 0.000
B6 0.029(2) 0.041(2) 0.030(2) 0.0117(19) 0.0045(17) -0.0088(19)
C14 0.050(3) 0.069(3) 0.0220(18) -0.012(2) 0.0097(18) -0.031(2)
B7 0.023(3) 0.072(5) 0.019(3) 0.000 0.008(2) 0.000
C15 0.024(3) 0.142(8) 0.020(3) 0.000 -0.002(2) 0.000
B3 0.0251(8) 0.0421(10) 0.0288(8) 0.0006(7) 0.0056(6) 0.0008(7)
C4 0.065(3) 0.0254(19) 0.0113(15) 0.0045(14) 0.0144(17) 0.0053(18)
B4 0.065(3) 0.0254(19) 0.0113(15) 0.0045(14) 0.0144(17) 0.0053(18)

loop_
_atom_type_symbol
_atom_type_description
_atom_type_scat_dispersion_real
_atom_type_scat_dispersion_imag
_atom_type_scat_source
C C 0.0033 0.0016 'International Tables Vol C Tables 4.2.6.8 and 6.1.1.4'
H H 0.0000 0.0000 'International Tables Vol C Tables 4.2.6.8 and 6.1.1.4'
B B 0.0013 0.0007 'International Tables Vol C Tables 4.2.6.8 and 6.1.1.4'
Fe Fe 0.3463 0.8444 'International Tables Vol C Tables 4.2.6.8 and 6.1.1.4'
P P 0.1023 0.0942 'International Tables Vol C Tables 4.2.6.8 and 6.1.1.4'

loop_
_geom_angle_atom_site_label_1
_geom_angle_atom_site_label_2
_geom_angle_atom_site_label_3
_geom_angle
_geom_angle_site_symmetry_1
_geom_angle_site_symmetry_3
_geom_angle_publ_flag
C15 Fe1 C14 40.17(18) . . ?
C15 Fe1 C14 40.17(18) . 4_575 ?
C14 Fe1 C14 67.4(3) . 4_575 ?
C15 Fe1 C13 66.7(2) . 4_575 ?
C14 Fe1 C13 66.87(16) . 4_575 ?
C14 Fe1 C13 39.45(16) 4_575 4_575 ?
C15 Fe1 C13 66.7(2) . . ?
C14 Fe1 C13 39.45(16) . . ?
C14 Fe1 C13 66.87(16) 4_575 . ?
C13 Fe1 C13 40.0(2) 4_575 . ?
C15 Fe1 C4 98.3(2) . 4_575 ?
C14 Fe1 C4 129.25(19) . 4_575 ?
C14 Fe1 C4 100.34(17) 4_575 4_575 ?
C13 Fe1 C4 133.31(15) 4_575 4_575 ?
C13 Fe1 C4 164.76(17) . 4_575 ?
C15 Fe1 C4 98.3(2) . . ?
C14 Fe1 C4 100.34(17) . . ?
C14 Fe1 C4 129.25(19) 4_575 . ?
C13 Fe1 C4 164.76(17) 4_575 . ?
C13 Fe1 C4 133.31(15) . . ?
C4 Fe1 C4 48.2(2) 4_575 . ?
C15 Fe1 B3 126.00(7) . 4_575 ?
C14 Fe1 B3 161.98(16) . 4_575 ?
C14 Fe1 B3 94.70(16) 4_575 4_575 ?
C13 Fe1 B3 98.05(11) 4_575 4_575 ?
C13 Fe1 B3 132.45(12) . 4_575 ?
C4 Fe1 B3 53.92(13) 4_575 4_575 ?
C4 Fe1 B3 92.87(12) . 4_575 ?
C15 Fe1 P2 162.0(2) . . ?
C14 Fe1 P2 128.72(15) . . ?
C14 Fe1 P2 128.72(16) 4_575 . ?
C13 Fe1 P2 96.52(12) 4_575 . ?
C13 Fe1 P2 96.52(12) . . ?
C4 Fe1 P2 98.12(13) 4_575 . ?
C4 Fe1 P2 98.12(13) . . ?
B3 Fe1 P2 60.28(5) 4_575 . ?
B5 P2 B5 52.2(2) 4_575 . ?
B5 P2 Fe1 102.15(12) 4_575 . ?
B5 P2 Fe1 102.15(12) . . ?
B5 P2 P3 97.01(14) 4_575 . ?
B5 P2 P3 55.83(12) . . ?
Fe1 P2 P3 59.60(5) . . ?
B5 P2 P3 55.83(12) 4_575 4_575 ?
B5 P2 P3 97.01(14) . 4_575 ?
Fe1 P2 P3 59.60(5) . 4_575 ?
P3 P2 P3 102.03(11) . 4_575 ?
C14 C13 C13 108.3(3) . 4_575 ?
C14 C13 Fe1 70.0(2) . . ?
C13 C13 Fe1 70.02(10) 4_575 . ?
C14 C13 H13 125.8 . . ?
C13 C13 H13 125.8 4_575 . ?
Fe1 C13 H13 125.7 . . ?
B12 B5 B6 59.6(3) . . ?
B12 B5 B5 59.21(16) . 4_575 ?
B6 B5 B5 107.2(2) . 4_575 ?
B12 B5 P2 114.8(2) . . ?
B6 B5 P2 115.1(2) . . ?
B5 B5 P2 63.91(12) 4_575 . ?
B12 B5 H5 120.7 . . ?
B6 B5 H5 122.2 . . ?
B5 B5 H5 120.7 4_575 . ?
P2 B5 H5 113.9 . . ?
B5 B12 B5 61.6(3) 4_575 . ?
B5 B12 B6 110.4(4) 4_575 . ?
B5 B12 B6 61.2(2) . . ?
B5 B12 B6 61.2(2) 4_575 4_575 ?
B5 B12 B6 110.4(4) . 4_575 ?
B6 B12 B6 108.4(4) . 4_575 ?
B5 B12 B7 109.2(3) 4_575 . ?
B5 B12 B7 109.2(3) . . ?
B6 B12 B7 59.6(2) . . ?
B6 B12 B7 59.6(2) 4_575 . ?
B5 B12 H12 120.0 4_575 . ?
B5 B12 H12 120.0 . . ?
B6 B12 H12 121.1 . . ?
B6 B12 H12 121.1 4_575 . ?
B7 B12 H12 121.9 . . ?
B7 B6 B12 60.4(3) . . ?
B7 B6 B5 108.3(3) . . ?
B12 B6 B5 59.2(3) . . ?
B7 B6 H6 121.3 . . ?
B12 B6 H6 120.5 . . ?
B5 B6 H6 120.6 . . ?
C13 C14 C15 107.5(5) . . ?
C13 C14 Fe1 70.5(2) . . ?
C15 C14 Fe1 69.5(3) . . ?
C13 C14 H14 126.2 . . ?
C15 C14 H14 126.2 . . ?
Fe1 C14 H14 125.4 . . ?
B6 B7 B6 108.9(4) 4_575 . ?
B6 B7 B12 59.9(2) 4_575 . ?
B6 B7 B12 59.9(2) . . ?
B6 B7 B4 63.2(2) 4_575 4_575 ?
B6 B7 B4 110.1(4) . 4_575 ?
B12 B7 B4 111.1(4) . 4_575 ?
B6 B7 H7 120.5 4_575 . ?
B6 B7 H7 120.5 . . ?
B12 B7 H7 120.5 . . ?
B4 B7 H7 120.2 4_575 . ?
C14 C15 C14 108.3(6) 4_575 . ?
C14 C15 Fe1 70.4(3) 4_575 . ?
C14 C15 Fe1 70.4(3) . . ?
C14 C15 H15 125.8 4_575 . ?
C14 C15 H15 125.8 . . ?
Fe1 C15 H15 125.0 . . ?

loop_
_geom_bond_atom_site_label_1
_geom_bond_atom_site_label_2
_geom_bond_distance
_geom_bond_site_symmetry_2
_geom_bond_publ_flag
Fe1 C15 2.056(6) . ?
Fe1 C14 2.068(4) . ?
Fe1 C14 2.068(4) 4_575 ?
Fe1 C13 2.075(4) 4_575 ?
Fe1 C13 2.075(4) . ?
Fe1 C4 2.124(4) 4_575 ?
Fe1 C4 2.124(4) . ?
Fe1 B3 2.2473(18) 4_575 ?
Fe1 P2 2.2592(16) . ?
P2 B5 2.047(4) 4_575 ?
P2 B5 2.047(4) . ?
P2 P3 2.263(2) . ?
P2 P3 2.263(2) 4_575 ?
C13 C14 1.398(6) . ?
C13 C13 1.418(7) 4_575 ?
C13 H13 0.9500 . ?
B5 B12 1.758(6) . ?
B5 B6 1.793(6) . ?
B5 B5 1.800(8) 4_575 ?
B5 H5 1.1200 . ?
B12 B5 1.758(6) 4_575 ?
B12 B6 1.764(6) . ?
B12 B6 1.764(6) 4_575 ?
B12 B7 1.774(8) . ?
B12 H12 1.1200 . ?
B6 B7 1.759(6) . ?
B6 H6 1.1200 . ?
C14 C15 1.416(7) . ?
C14 H14 0.9500 . ?
B7 B6 1.759(6) 4_575 ?
B7 B4 1.776(6) 4_575 ?
B7 H7 1.1200 . ?
C15 C14 1.416(7) 4_575 ?
C15 H15 0.9500 . ?
